data_7715490
loop_
_publ_author_name
'Wang, Fei-Fei'
'Hou, Baoshan'

_publ_section_title
;
 Construction of zirconium/hafnium-oxo clusters based on a new
 protection-calix[8]arene.
;
_journal_issue 15
_journal_name_full 'Dalton transactions (Cambridge, England : 2003)'
_journal_page_first 6507
_journal_page_last 6514
_journal_paper_doi 10.1039/d4dt00169a
_journal_volume 53
_journal_year 2024
_chemical_formula_moiety 'C184 H226 Hf8 N2 O35, 8CH3OH, 7C3H7NO'
_chemical_formula_sum 'C213 H307 Hf8 N9 O50'
_chemical_formula_weight 5221.66
_space_group_crystal_system monoclinic
_space_group_IT_number 12
_space_group_name_Hall '-C 2y'
_space_group_name_H-M_alt 'C 1 2/m 1'
_atom_sites_solution_hydrogens geom
_audit_creation_date 2024-03-02
_audit_creation_method
;
Olex2 1.2
(compiled 2018.05.29 svn.r3508 for OlexSys, GUI svn.r5506)
;
_audit_update_record
;
2024-03-02 deposited with the CCDC.	2024-03-12 downloaded from the CCDC.
;
_cell_angle_alpha 90
_cell_angle_beta 106.524(7)
_cell_angle_gamma 90
_cell_formula_units_Z 2
_cell_length_a 21.070(4)
_cell_length_b 30.684(5)
_cell_length_c 17.217(6)
_cell_measurement_reflns_used 9335
_cell_measurement_temperature 290(2)
_cell_measurement_theta_max 63.858
_cell_measurement_theta_min 3.933
_cell_volume 10671(5)
_computing_cell_refinement 'SAINT+ Ver. 2016.5-0 (Bruker-AXS, 2016)'
_computing_data_collection 'APEX3 Ver. 2016.5-0 (Bruker-AXS, 2016)'
_computing_data_reduction 'SAINT+ Ver. 2016.5-0 (Bruker-AXS, 2016)'
_computing_molecular_graphics 'Olex2 (Dolomanov et al., 2009)'
_computing_publication_material 'Olex2 (Dolomanov et al., 2009)'
_computing_structure_refinement 'ShelXL (Sheldrick, 2015)'
_computing_structure_solution 'SHELXT 2014/5 (Sheldrick, 2014)'
_diffrn_ambient_temperature 290.56
_diffrn_measured_fraction_theta_full 0.981
_diffrn_measured_fraction_theta_max 0.981
_diffrn_measurement_device_type 'CCD area detector'
_diffrn_radiation_type CuK\a
_diffrn_radiation_wavelength 1.54178
_diffrn_reflns_av_R_equivalents 0.0492
_diffrn_reflns_av_unetI/netI 0.0351
_diffrn_reflns_Laue_measured_fraction_full 0.981
_diffrn_reflns_Laue_measured_fraction_max 0.981
_diffrn_reflns_limit_h_max 24
_diffrn_reflns_limit_h_min -24
_diffrn_reflns_limit_k_max 35
_diffrn_reflns_limit_k_min -35
_diffrn_reflns_limit_l_max 19
_diffrn_reflns_limit_l_min -20
_diffrn_reflns_number 55861
_diffrn_reflns_point_group_measured_fraction_full 0.981
_diffrn_reflns_point_group_measured_fraction_max 0.981
_diffrn_reflns_theta_full 64.436
_diffrn_reflns_theta_max 64.436
_diffrn_reflns_theta_min 2.677
_exptl_absorpt_coefficient_mu 7.415
_exptl_absorpt_correction_T_max 0.87
_exptl_absorpt_correction_T_min 0.86
_exptl_absorpt_correction_type multi-scan
_exptl_crystal_colour colorless
_exptl_crystal_density_diffrn 1.625
_exptl_crystal_description block
_exptl_crystal_F_000 4400
_exptl_crystal_size_max 0.24
_exptl_crystal_size_mid 0.22
_exptl_crystal_size_min 0.2
_refine_diff_density_max 2.329
_refine_diff_density_min -1.525
_refine_diff_density_rms 0.216
_refine_ls_extinction_method none
_refine_ls_goodness_of_fit_ref 1.083
_refine_ls_hydrogen_treatment constr
_refine_ls_matrix_type full
_refine_ls_number_parameters 526
_refine_ls_number_reflns 8967
_refine_ls_number_restraints 1229
_refine_ls_restrained_S_all 1.051
_refine_ls_R_factor_all 0.1271
_refine_ls_R_factor_gt 0.1020
_refine_ls_shift/su_max 0.001
_refine_ls_shift/su_mean 0.000
_refine_ls_structure_factor_coef Fsqd
_refine_ls_weighting_details 'w=1/[\s^2^(Fo^2^)+(0.1331P)^2^+347.7014P] where P=(Fo^2^+2Fc^2^)/3'
_refine_ls_weighting_scheme calc
_refine_ls_wR_factor_gt 0.2682
_refine_ls_wR_factor_ref 0.2960
_reflns_Friedel_coverage 0.000
_reflns_number_gt 6868
_reflns_number_total 8967
_reflns_threshold_expression 'I > 2\s(I)'
_cod_data_source_file d4dt00169a2.cif
_cod_data_source_block Hf8
_cod_depositor_comments 'Adding full bibliography for 7715487--7715490.cif.'
_cod_original_cell_volume 10672(5)
_cod_database_code 7715490
_shelx_shelxl_version_number 2016/4
_shelx_space_group_comment
;
The symmetry employed for this shelxl refinement is uniquely defined
by the following loop, which should always be used as a source of
symmetry information in preference to the above space-group names.
They are only intended as comments.
;
_olex2_refinement_description
;
1. Fixed Uiso
 At 1.2 times of:
  All C(H) groups, All C(H,H) groups
 At 1.5 times of:
  All C(H,H,H) groups
2. Restrained distances
 H42B-H43B
 1.8 with sigma of 0.02
 H13-H47A
 1.8 with sigma of 0.02
 H44B-H45B
 1.8 with sigma of 0.02
 C42-C36 = C43-C36 = C46-C36 = C44-C26 = C47-C26 = C45-C26
 1.5 with sigma of 0.02
 O10-O2
 2.47 with sigma of 0.02
 C47-C44 \\sim C45-C44 \\sim C47-C45
 with sigma of 0.02
 C44-C26 \\sim C47-C26 \\sim C45-C26
 with sigma of 0.02
 C35-C27 \\sim C39-C35 \\sim C39-C27
 with sigma of 0.02
 C39-C28 \\sim C35-C28 \\sim C28-C27
 with sigma of 0.02
 C44-C12 \\sim C47-C12 \\sim C45-C12
 with sigma of 0.02
 C40-C38 \\sim C41-C38 \\sim C41-C40
 with sigma of 0.02
 C41-C37 \\sim C40-C37 \\sim C38-C37
 with sigma of 0.02
 C46-C43 \\sim C42-C43 \\sim C42-C46
 with sigma of 0.02
 C42-C36 \\sim C36-C43 \\sim C46-C36
 with sigma of 0.02
 C46-C6 \\sim C43-C6 \\sim C42-C6
 with sigma of 0.02
3. Rigid bond restraints
 Hf1, O10
 with sigma for 1-2 distances of 0.001 and sigma for 1-3 distances of 0.001
4. Uiso/Uaniso restraints and constraints
C1 \\sim C2 \\sim C3 \\sim C4 \\sim C5 \\sim C6 \\sim C7 \\sim C8 \\sim C9
\\sim C10 \\sim C11 \\sim C12 \\sim C13 \\sim C14 \\sim C15 \\sim C16 \\sim C17
\\sim C18 \\sim C19 \\sim C20 \\sim C21 \\sim C22 \\sim C23 \\sim C24 \\sim C25
\\sim C26 \\sim C27 \\sim C28 \\sim C29 \\sim C30 \\sim C31 \\sim C32 \\sim C33
\\sim C34 \\sim C35 \\sim C36 \\sim C37 \\sim C38 \\sim C39 \\sim C40 \\sim C41
\\sim C42 \\sim C43 \\sim C44 \\sim C45 \\sim C46 \\sim C47 \\sim C48 \\sim
O10: within 3.8A with sigma of 0.01 and sigma for terminal atoms of 0.02
Uanis(O12) \\sim Ueq: with sigma of 0.01 and sigma for terminal atoms of 0.02
Uanis(O5) \\sim Ueq: with sigma of 0.01 and sigma for terminal atoms of 0.02
5. Others
 Fixed Sof: Hf2(0.8) Hf3(0.3) Hf4(0.2) Hf5(0.2) O8(0.3) O10(0.25) O11(0.2)
 O13(0.5) C48(0.5) H48A(0.5) H48B(0.5) H48C(0.5)
6.a Secondary CH2 refined with riding coordinates:
 C2(H2A,H2B), C15(H15A,H15B), C22(H22A,H22B), C23(H23A,H23B), C25(H25A,H25B)
6.b Me refined with riding coordinates:
 C40(H40A,H40B,H40C), C46(H46A,H46B,H46C), C48(H48A,H48B,H48C)
6.c Aromatic/amide H refined with riding coordinates:
 C5(H5), C7(H7), C11(H11), C13(H13), C18(H18), C20(H20), C31(H31), C33(H33)
6.d Fitted hexagon refined as free rotating group:
 C3(C4,C5,C6,C7,C8), C9(C10,C11,C12,C13,C14), C16(C17,C18,C19,C20,C21),
 C29(C30,C31,C32,C33,C34)
6.e Idealised Me refined as rotating group:
 C24(H24A,H24B,H24C), C27(H27A,H27B,H27C), C35(H35A,H35B,H35C), C38(H38A,H38B,
 H38C), C39(H39A,H39B,H39C), C41(H41A,H41B,H41C), C42(H42A,H42B,H42C), C43(H43A,
 H43B,H43C), C44(H44A,H44B,H44C), C45(H45A,H45B,H45C), C47(H47A,H47B,H47C)
;
_olex2_submission_special_instructions 'No special instructions were received'

loop_
_space_group_symop_operation_xyz
'x, y, z'
'-x, y, -z'
'x+1/2, y+1/2, z'
'-x+1/2, y+1/2, -z'
'-x, -y, -z'
'x, -y, z'
'-x+1/2, -y+1/2, -z'
'x+1/2, -y+1/2, z'

loop_
_atom_site_label
_atom_site_type_symbol
_atom_site_fract_x
_atom_site_fract_y
_atom_site_fract_z
_atom_site_U_iso_or_equiv
_atom_site_adp_type
_atom_site_occupancy
_atom_site_site_symmetry_order
_atom_site_calc_flag
_atom_site_refinement_flags_posn
_atom_site_refinement_flags_adp
_atom_site_refinement_flags_occupancy
_atom_site_disorder_assembly
_atom_site_disorder_group
Hf1 Hf 0.37528(4) 0.500000 0.41426(5) 0.0498(3) Uani 1 2 d S TU P A .
Hf2 Hf 0.51715(6) 0.44423(5) 0.40718(10) 0.0527(4) Uani 0.8 1 d . . . A 1
Hf3 Hf 0.66048(7) 0.500000 0.38503(9) 0.0545(4) Uani 0.6 2 d S T P A 1
Hf4 Hf 0.44619(15) 0.500000 0.23572(18) 0.0719(7) Uani 0.4 2 d S T P A 2
Hf5 Hf 0.5436(2) 0.4447(2) 0.4259(5) 0.0576(16) Uani 0.2 1 d . . . A 2
O1 O 0.5151(5) 0.3762(3) 0.4409(7) 0.071(3) Uani 1 1 d . . . . .
O2 O 0.4603(8) 0.500000 0.3673(10) 0.081(4) Uani 1 2 d DS T P A .
O3 O 0.4365(6) 0.4446(4) 0.4613(8) 0.095(4) Uani 1 1 d . . . . .
O4 O 0.6099(6) 0.4276(4) 0.3823(9) 0.103(4) Uani 1 1 d . . . . .
O5 O 0.3151(6) 0.4536(4) 0.3577(9) 0.106(4) Uani 1 1 d . U . . .
O6 O 0.7369(7) 0.4561(5) 0.3996(10) 0.117(5) Uani 1 1 d . . . . .
O7 O 0.4687(7) 0.4230(4) 0.2948(7) 0.102(4) Uani 1 1 d . . . . .
O8 O 0.6420(14) 0.500000 0.2607(15) 0.086(7) Uani 0.6 2 d S T P . .
O9 O 0.3060(12) 0.500000 0.4854(13) 0.113(6) Uani 1 2 d S T P A .
O10 O 0.3499(12) 0.500000 0.2754(17) 0.102(3) Uani 0.5 2 d DS TU P A .
O11 O 0.513(2) 0.500000 0.170(4) 0.105(15) Uani 0.4 2 d S T P . .
O12 O 0.5846(10) 0.500000 0.4486(13) 0.103(5) Uani 1 2 d S TU P . .
O13 O 0.3898(14) 0.5450(10) 0.1594(19) 0.109(8) Uani 0.5 1 d . . . . .
N1 N 0.500000 0.3133(6) 0.500000 0.110(8) Uani 1 2 d S T P . .
C1 C 0.500000 0.3578(6) 0.500000 0.083(6) Uani 1 2 d S TU P A .
C2 C 0.1939(18) 0.500000 0.2803(19) 0.112(4) Uani 1 2 d S TU P . .
H2A H 0.214897 0.500000 0.338331 0.134 Uiso 1 2 calc RS T P . .
H2B H 0.146340 0.499999 0.271232 0.134 Uiso 1 2 calc RS T P . .
C3 C 0.4548(8) 0.3847(4) 0.2516(9) 0.115(2) Uani 1 1 d . U . . .
C4 C 0.3985(7) 0.3602(5) 0.2475(9) 0.121(2) Uani 1 1 d G U . . .
C5 C 0.3870(6) 0.3217(4) 0.2030(10) 0.123(2) Uani 1 1 d G U . . .
H5 H 0.349330 0.305311 0.200249 0.147 Uiso 1 1 calc R . . . .
C6 C 0.4319(7) 0.3078(4) 0.1627(9) 0.124(3) Uani 1 1 d DG U . . .
C7 C 0.4882(7) 0.3323(4) 0.1668(9) 0.124(2) Uani 1 1 d G U . . .
H7 H 0.518235 0.322980 0.139838 0.149 Uiso 1 1 calc R . . . .
C8 C 0.4997(7) 0.3708(4) 0.2113(10) 0.119(2) Uani 1 1 d G U . . .
C9 C 0.7885(8) 0.4405(5) 0.4617(9) 0.127(3) Uani 1 1 d . U . . .
C10 C 0.7765(7) 0.4077(5) 0.5113(11) 0.127(3) Uani 1 1 d G U . . .
C11 C 0.8275(9) 0.3925(4) 0.5760(10) 0.131(3) Uani 1 1 d G U . . .
H11 H 0.819458 0.370525 0.609121 0.157 Uiso 1 1 calc R . . . .
C12 C 0.8906(8) 0.4102(5) 0.5911(9) 0.136(3) Uani 1 1 d DG U . . .
C13 C 0.9026(7) 0.4431(5) 0.5415(11) 0.136(3) Uani 1 1 d G U . . .
H13 H 0.944798 0.454923 0.551645 0.163 Uiso 1 1 calc DR . . . .
C14 C 0.8516(10) 0.4582(4) 0.4768(10) 0.132(3) Uani 1 1 d G U . . .
C15 C 0.3482(13) 0.3725(7) 0.2953(14) 0.122(3) Uani 1 1 d . U . . .
H15A H 0.334356 0.345876 0.316036 0.146 Uiso 1 1 calc R . . . .
H15B H 0.371383 0.389994 0.341659 0.146 Uiso 1 1 calc R . . . .
C16 C 0.2705(8) 0.4351(5) 0.2832(7) 0.120(3) Uani 1 1 d . U . . .
C17 C 0.2870(7) 0.3970(5) 0.2498(9) 0.121(2) Uani 1 1 d G U . . .
C18 C 0.2479(8) 0.3826(4) 0.1749(9) 0.125(3) Uani 1 1 d G U . . .
H18 H 0.258926 0.357071 0.152542 0.150 Uiso 1 1 calc R . . . .
C19 C 0.1924(8) 0.4063(5) 0.1334(8) 0.129(3) Uani 1 1 d G U . . .
C20 C 0.1759(7) 0.4444(5) 0.1668(9) 0.127(3) Uani 1 1 d G U . . .
H20 H 0.138787 0.460231 0.139051 0.153 Uiso 1 1 calc R . . . .
C21 C 0.2150(8) 0.4588(4) 0.2417(9) 0.121(3) Uani 1 1 d G U . . .
C22 C 0.7095(13) 0.3854(8) 0.5089(15) 0.125(3) Uani 1 1 d . U . . .
H22A H 0.716142 0.362635 0.549565 0.149 Uiso 1 1 calc R . . . .
H22B H 0.678458 0.406553 0.518865 0.149 Uiso 1 1 calc R . . . .
C23 C 0.856(2) 0.500000 0.423(2) 0.131(4) Uani 1 2 d S TU P . .
H23A H 0.819609 0.500000 0.373659 0.158 Uiso 1 2 calc RS T P . .
H23B H 0.897273 0.499999 0.409065 0.158 Uiso 1 2 calc RS T P . .
C24 C 0.5196(13) 0.2895(6) 0.4366(14) 0.119(6) Uani 1 1 d . U . . .
H24A H 0.493395 0.299259 0.384352 0.179 Uiso 1 1 calc GR . . . .
H24B H 0.512614 0.258862 0.442018 0.179 Uiso 1 1 calc GR . . . .
H24C H 0.565549 0.294765 0.442024 0.179 Uiso 1 1 calc GR . . . .
C25 C 0.5621(12) 0.3937(7) 0.2200(14) 0.120(3) Uani 1 1 d . U . . .
H25A H 0.557092 0.424049 0.232662 0.144 Uiso 1 1 calc R . . . .
H25B H 0.573327 0.392471 0.169141 0.144 Uiso 1 1 calc R . . . .
C26 C 0.9511(12) 0.3902(6) 0.6438(13) 0.138(3) Uani 1 1 d D U . . .
C27 C 0.7941(13) 0.2676(8) 0.3465(14) 0.150(5) Uani 1 1 d D U . . .
H27A H 0.812984 0.295728 0.342630 0.225 Uiso 1 1 calc GR . . . .
H27B H 0.813265 0.246425 0.318857 0.225 Uiso 1 1 calc GR . . . .
H27C H 0.803176 0.259582 0.402526 0.225 Uiso 1 1 calc GR . . . .
C28 C 0.7243(11) 0.2693(7) 0.3103(12) 0.133(3) Uani 1 1 d D U . . .
C29 C 0.6373(8) 0.3889(4) 0.3669(9) 0.117(2) Uani 1 1 d . U . . .
C30 C 0.6846(8) 0.3669(5) 0.4271(7) 0.121(3) Uani 1 1 d G U . . .
C31 C 0.7133(7) 0.3290(5) 0.4084(8) 0.125(2) Uani 1 1 d G U . . .
H31 H 0.744931 0.314330 0.448645 0.150 Uiso 1 1 calc R . . . .
C32 C 0.6948(8) 0.3131(4) 0.3296(9) 0.125(3) Uani 1 1 d G U . . .
C33 C 0.6475(8) 0.3350(5) 0.2694(7) 0.126(2) Uani 1 1 d G U . . .
H33 H 0.635085 0.324385 0.216658 0.151 Uiso 1 1 calc R . . . .
C34 C 0.6188(7) 0.3729(5) 0.2881(8) 0.119(2) Uani 1 1 d G U . . .
C35 C 0.7150(13) 0.2616(8) 0.2257(14) 0.153(5) Uani 1 1 d D U . . .
H35A H 0.717085 0.288755 0.198917 0.230 Uiso 1 1 calc GR . . . .
H35B H 0.672633 0.248267 0.202522 0.230 Uiso 1 1 calc GR . . . .
H35C H 0.749255 0.242527 0.218974 0.230 Uiso 1 1 calc GR . . . .
C36 C 0.4207(8) 0.2668(7) 0.1170(11) 0.129(3) Uani 1 1 d D U . . .
C37 C 0.1447(12) 0.3877(7) 0.0605(15) 0.130(3) Uani 1 1 d D U . . .
C38 C 0.1074(13) 0.3534(8) 0.0729(17) 0.153(5) Uani 1 1 d D U . . .
H38A H 0.132841 0.327089 0.078333 0.230 Uiso 1 1 calc GR . . . .
H38B H 0.068498 0.350844 0.027666 0.230 Uiso 1 1 calc GR . . . .
H38C H 0.094584 0.358274 0.121471 0.230 Uiso 1 1 calc GR . . . .
C39 C 0.6980(13) 0.2319(8) 0.3389(15) 0.155(5) Uani 1 1 d D U . . .
H39A H 0.728689 0.221917 0.388296 0.232 Uiso 1 1 calc GR . . . .
H39B H 0.690872 0.209202 0.298920 0.232 Uiso 1 1 calc GR . . . .
H39C H 0.656721 0.239241 0.348832 0.232 Uiso 1 1 calc GR . . . .
C40 C 0.1020(13) 0.4161(8) 0.0124(17) 0.157(5) Uani 1 1 d D U . . .
H40A H 0.075659 0.429709 0.042796 0.235 Uiso 1 1 calc R . . . .
H40B H 0.126338 0.437906 -0.006957 0.235 Uiso 1 1 calc R . . . .
H40C H 0.073586 0.400669 -0.032799 0.235 Uiso 1 1 calc R . . . .
C41 C 0.1785(13) 0.3709(8) 0.0105(17) 0.157(5) Uani 1 1 d D U . . .
H41A H 0.198573 0.394139 -0.011387 0.236 Uiso 1 1 calc GR . . . .
H41B H 0.148434 0.355209 -0.032884 0.236 Uiso 1 1 calc GR . . . .
H41C H 0.212262 0.351427 0.040686 0.236 Uiso 1 1 calc GR . . . .
C42 C 0.4800(11) 0.2402(7) 0.1245(15) 0.153(5) Uani 1 1 d D U . . .
H42A H 0.517546 0.258891 0.129855 0.230 Uiso 1 1 calc GR . . . .
H42B H 0.473724 0.222354 0.077089 0.230 Uiso 1 1 calc DGR . . . .
H42C H 0.487642 0.221886 0.171505 0.230 Uiso 1 1 calc GR . . . .
C43 C 0.3937(12) 0.2727(8) 0.0294(10) 0.156(5) Uani 1 1 d D U . . .
H43A H 0.349078 0.261927 0.012365 0.234 Uiso 1 1 calc GR . . . .
H43B H 0.420271 0.256924 0.002014 0.234 Uiso 1 1 calc DGR . . . .
H43C H 0.393950 0.303113 0.016532 0.234 Uiso 1 1 calc GR . . . .
C44 C 0.9695(12) 0.3514(7) 0.6059(15) 0.162(5) Uani 1 1 d D U . . .
H44A H 0.932919 0.342565 0.561233 0.243 Uiso 1 1 calc GR . . . .
H44B H 0.980678 0.328253 0.644939 0.243 Uiso 1 1 calc DGR . . . .
H44C H 1.006947 0.357898 0.586635 0.243 Uiso 1 1 calc GR . . . .
C45 C 0.9429(14) 0.3768(8) 0.7216(12) 0.166(5) Uani 1 1 d D U . . .
H45A H 0.969971 0.394841 0.763785 0.249 Uiso 1 1 calc GR . . . .
H45B H 0.956054 0.346938 0.731817 0.249 Uiso 1 1 calc DGR . . . .
H45C H 0.897334 0.379947 0.720522 0.249 Uiso 1 1 calc GR . . . .
C46 C 0.3738(12) 0.2370(6) 0.1373(15) 0.157(5) Uani 1 1 d D U . . .
H46A H 0.387637 0.231170 0.194456 0.235 Uiso 1 1 calc R . . . .
H46B H 0.330608 0.250152 0.122941 0.235 Uiso 1 1 calc R . . . .
H46C H 0.372137 0.210270 0.107991 0.235 Uiso 1 1 calc R . . . .
C47 C 1.0068(10) 0.4204(8) 0.6596(16) 0.170(5) Uani 1 1 d D U . . .
H47A H 1.017266 0.426452 0.610003 0.255 Uiso 1 1 calc DGR . . . .
H47B H 1.044516 0.407560 0.697812 0.255 Uiso 1 1 calc GR . . . .
H47C H 0.995199 0.447004 0.681559 0.255 Uiso 1 1 calc GR . . . .
C48 C 0.331(2) 0.5565(12) 0.138(2) 0.096(8) Uani 0.5 1 d . U . A .
H48A H 0.324793 0.579743 0.099583 0.144 Uiso 0.5 1 calc R . . . .
H48B H 0.303351 0.532207 0.114043 0.144 Uiso 0.5 1 calc R . . . .
H48C H 0.318168 0.566287 0.184770 0.144 Uiso 0.5 1 calc R . . . .

loop_
_atom_site_aniso_label
_atom_site_aniso_U_11
_atom_site_aniso_U_22
_atom_site_aniso_U_33
_atom_site_aniso_U_23
_atom_site_aniso_U_13
_atom_site_aniso_U_12
Hf1 0.0569(5) 0.0272(4) 0.0664(6) 0.000 0.0193(4) 0.000
Hf2 0.0589(9) 0.0249(5) 0.0727(8) -0.0039(4) 0.0162(7) -0.0006(6)
Hf3 0.0580(9) 0.0389(7) 0.0705(9) 0.000 0.0246(7) 0.000
Hf4 0.0947(19) 0.0404(12) 0.0923(18) 0.000 0.0452(15) 0.000
Hf5 0.039(3) 0.0221(16) 0.102(4) -0.0038(18) 0.004(3) -0.002(2)
O1 0.076(6) 0.038(5) 0.093(7) -0.002(5) 0.015(5) 0.002(4)
O2 0.099(11) 0.043(7) 0.098(11) 0.000 0.023(9) 0.000
O3 0.099(8) 0.097(9) 0.093(8) 0.034(6) 0.034(7) 0.059(7)
O4 0.080(7) 0.078(7) 0.167(12) -0.066(8) 0.063(8) -0.024(6)
O5 0.080(6) 0.066(6) 0.143(8) -0.009(6) -0.014(6) -0.003(5)
O6 0.105(10) 0.107(10) 0.133(12) 0.014(9) 0.023(8) -0.018(8)
O7 0.133(10) 0.072(7) 0.086(8) -0.023(6) 0.006(7) 0.048(7)
O8 0.11(2) 0.081(17) 0.066(15) 0.000 0.016(14) 0.000
O9 0.159(19) 0.082(12) 0.119(15) 0.000 0.072(14) 0.000
O10 0.153(7) 0.092(6) 0.0718(14) 0.000 0.051(6) 0.000
O11 0.11(3) 0.033(17) 0.19(5) 0.000 0.07(3) 0.000
O12 0.106(9) 0.075(8) 0.129(9) 0.000 0.037(7) 0.000
O13 0.091(18) 0.11(2) 0.14(2) -0.018(17) 0.049(17) -0.013(16)
N1 0.17(2) 0.036(9) 0.137(19) 0.000 0.062(17) 0.000
C1 0.128(17) 0.026(8) 0.105(15) 0.000 0.048(13) 0.000
C2 0.148(7) 0.088(6) 0.106(6) 0.000 0.046(6) 0.000
C3 0.153(5) 0.088(4) 0.122(4) -0.027(4) 0.070(4) 0.011(4)
C4 0.156(5) 0.093(4) 0.125(4) -0.026(4) 0.060(4) 0.008(4)
C5 0.158(5) 0.095(4) 0.129(4) -0.028(4) 0.062(4) 0.010(4)
C6 0.160(5) 0.097(5) 0.133(5) -0.029(4) 0.070(5) 0.007(4)
C7 0.160(5) 0.097(4) 0.134(5) -0.029(4) 0.072(4) 0.007(4)
C8 0.156(5) 0.092(4) 0.130(4) -0.027(4) 0.073(4) 0.006(4)
C9 0.148(5) 0.097(5) 0.152(5) -0.017(4) 0.068(5) 0.006(4)
C10 0.148(5) 0.096(5) 0.153(5) -0.017(4) 0.068(5) 0.007(4)
C11 0.150(5) 0.100(5) 0.157(5) -0.016(4) 0.066(5) 0.008(4)
C12 0.153(6) 0.102(5) 0.163(6) -0.013(5) 0.059(5) 0.007(5)
C13 0.152(6) 0.104(5) 0.162(6) -0.009(4) 0.062(5) 0.006(4)
C14 0.149(6) 0.101(5) 0.159(6) -0.009(5) 0.065(5) 0.006(4)
C15 0.154(5) 0.094(5) 0.123(5) -0.024(4) 0.048(5) 0.007(4)
C16 0.154(6) 0.094(5) 0.116(4) -0.014(4) 0.046(5) 0.002(4)
C17 0.155(5) 0.094(4) 0.120(4) -0.019(4) 0.048(4) 0.004(4)
C18 0.156(5) 0.098(5) 0.124(4) -0.022(4) 0.044(4) 0.004(4)
C19 0.158(6) 0.099(5) 0.128(5) -0.019(4) 0.039(5) 0.001(4)
C20 0.157(6) 0.100(5) 0.125(5) -0.015(4) 0.041(5) 0.002(4)
C21 0.153(6) 0.095(5) 0.116(4) -0.013(4) 0.042(5) 0.003(4)
C22 0.148(5) 0.094(5) 0.149(5) -0.026(4) 0.070(5) 0.010(4)
C23 0.149(7) 0.100(7) 0.159(7) 0.000 0.067(7) 0.000
C24 0.181(18) 0.046(8) 0.138(15) -0.003(9) 0.058(13) 0.002(10)
C25 0.156(5) 0.094(5) 0.130(5) -0.027(4) 0.074(4) 0.007(4)
C26 0.152(6) 0.104(6) 0.165(6) -0.009(5) 0.060(6) 0.005(5)
C27 0.178(9) 0.113(8) 0.164(9) -0.035(8) 0.056(8) 0.015(8)
C28 0.163(7) 0.102(6) 0.150(6) -0.027(6) 0.072(6) 0.007(6)
C29 0.148(5) 0.090(4) 0.136(5) -0.027(4) 0.080(4) 0.006(4)
C30 0.147(5) 0.091(4) 0.144(5) -0.026(4) 0.075(4) 0.005(4)
C31 0.152(5) 0.095(4) 0.147(5) -0.026(4) 0.073(4) 0.007(4)
C32 0.155(5) 0.096(5) 0.144(5) -0.028(4) 0.075(5) 0.008(4)
C33 0.158(5) 0.096(4) 0.142(5) -0.027(4) 0.073(4) 0.006(4)
C34 0.152(5) 0.092(4) 0.136(5) -0.027(4) 0.077(4) 0.007(4)
C35 0.178(9) 0.119(8) 0.167(9) -0.034(8) 0.058(8) 0.015(8)
C36 0.163(6) 0.101(5) 0.139(5) -0.026(5) 0.068(5) 0.006(5)
C37 0.160(6) 0.101(5) 0.128(5) -0.015(5) 0.037(5) 0.002(5)
C38 0.171(9) 0.126(9) 0.153(9) -0.016(8) 0.029(8) -0.004(8)
C39 0.181(9) 0.119(8) 0.170(9) -0.020(8) 0.060(8) 0.005(8)
C40 0.173(9) 0.128(9) 0.154(9) -0.009(8) 0.022(8) 0.001(8)
C41 0.178(9) 0.130(9) 0.153(9) -0.017(8) 0.029(8) 0.001(8)
C42 0.183(9) 0.114(8) 0.167(9) -0.025(8) 0.057(8) 0.007(8)
C43 0.185(9) 0.120(8) 0.163(9) -0.022(8) 0.051(8) 0.003(8)
C44 0.172(9) 0.125(9) 0.187(9) -0.012(8) 0.049(9) 0.014(8)
C45 0.178(9) 0.132(9) 0.184(9) -0.013(8) 0.045(9) 0.008(8)
C46 0.189(9) 0.123(8) 0.164(9) -0.021(8) 0.060(8) 0.002(8)
C47 0.176(9) 0.132(9) 0.195(9) -0.010(9) 0.042(9) 0.003(8)
C48 0.135(18) 0.074(15) 0.085(15) 0.012(13) 0.043(15) -0.021(15)

loop_
_atom_type_symbol
_atom_type_description
_atom_type_scat_dispersion_real
_atom_type_scat_dispersion_imag
_atom_type_scat_source
C C 0.0181 0.0091 'International Tables Vol C Tables 4.2.6.8 and 6.1.1.4'
H H 0.0000 0.0000 'International Tables Vol C Tables 4.2.6.8 and 6.1.1.4'
Hf Hf -6.1794 4.9776 'International Tables Vol C Tables 4.2.6.8 and 6.1.1.4'
N N 0.0311 0.0180 'International Tables Vol C Tables 4.2.6.8 and 6.1.1.4'
O O 0.0492 0.0322 'International Tables Vol C Tables 4.2.6.8 and 6.1.1.4'

loop_
_geom_angle_atom_site_label_1
_geom_angle_atom_site_label_2
_geom_angle_atom_site_label_3
_geom_angle
_geom_angle_site_symmetry_1
_geom_angle_site_symmetry_3
_geom_angle_publ_flag
HF2a HF2a Hf1 63.99(4) 2_656 . ?
HF2a HF2a Hf1 60.51(3) 6_565 . ?
HF2a HF3a Hf2 57.03(5) . 6_565 ?
O2 Hf1 Hf2 34.5(2) . 6_565 ?
HF2a HF2a Hf2 90.0 6_565 2_656 ?
O2 Hf1 Hf2 34.5(2) . . ?
O2 Hf1 Hf5 91.4(4) . 2_656 ?
O2 Hf1 Hf5 91.4(4) . 5_666 ?
O2 Hf1 O10 65.4(7) . . ?
O2 Hf1 O12 106.6(7) . 5_666 ?
O3 Hf1 Hf2 88.4(4) . 6_565 ?
O3 Hf1 Hf2 88.4(4) 6_565 . ?
O3 Hf1 Hf2 36.2(3) . . ?
HF2a Hf1 Hf2 58.98(5) . 6_565 ?
HF2a HF2a Hf3 61.49(3) 6_565 . ?
HF2a HF2a Hf3 120.02(6) 2_656 . ?
Hf1 HF2a Hf3 121.84(4) . . ?
Hf1 HF5b Hf5 58.75(11) 5_666 6_565 ?
HF5b HF5b Hf5 89.999(1) 6_565 2_656 ?
Hf1 HF5b Hf5 69.4(2) 5_666 2_656 ?
HF5b Hf1 Hf5 62.5(2) 5_666 2_656 ?
HF2a O2 Hf1 109.6(5) . . ?
HF2a O2 Hf1 109.6(5) 6_565 . ?
HF2a O2 Hf2 110.0(7) . 6_565 ?
HF4b O2 Hf5 107.2(6) . 6_565 ?
HF5b O2 Hf5 88.0(6) 6_565 . ?
O3 Hf1 Hf2 36.2(3) 6_565 6_565 ?
O3 Hf1 Hf5 32.7(4) 6_565 5_666 ?
O3 Hf1 Hf5 88.8(4) . 5_666 ?
O3 Hf1 Hf5 32.7(4) . 2_656 ?
O3 Hf1 Hf5 88.8(4) 6_565 2_656 ?
O3 Hf1 O2 70.6(4) . . ?
O3 Hf1 O2 70.6(4) 6_565 . ?
O3 Hf1 O3 104.6(8) . 6_565 ?
O3 Hf1 O9 102.5(5) . . ?
O3 Hf1 O9 102.5(5) 6_565 . ?
O3 Hf1 O10 109.2(5) 6_565 . ?
O3 Hf1 O10 109.2(5) . . ?
O3 Hf1 O12 66.6(4) 6_565 5_666 ?
O3 Hf1 O12 66.6(4) . 5_666 ?
O5 Hf1 Hf2 141.0(5) . 6_565 ?
O5 Hf1 Hf2 93.8(4) . . ?
O5 Hf1 Hf2 93.8(4) 6_565 6_565 ?
O5 Hf1 Hf2 141.0(5) 6_565 . ?
O5 Hf1 Hf5 98.6(4) . 2_656 ?
O5 Hf1 Hf5 98.6(4) 6_565 5_666 ?
O5 Hf1 Hf5 154.1(5) . 5_666 ?
O5 Hf1 Hf5 154.1(5) 6_565 2_656 ?
O5 Hf1 O2 107.5(5) . . ?
O5 Hf1 O2 107.5(5) 6_565 . ?
O5 Hf1 O3 81.2(5) . . ?
O5 Hf1 O3 172.4(6) . 6_565 ?
O5 Hf1 O3 81.2(5) 6_565 6_565 ?
O5 Hf1 O3 172.4(5) 6_565 . ?
O5 Hf1 O5 92.5(7) . 6_565 ?
O5 Hf1 O9 80.6(6) . . ?
O5 Hf1 O9 80.6(6) 6_565 . ?
O5 Hf1 O10 63.8(6) 6_565 . ?
O5 Hf1 O10 63.8(6) . . ?
O5 Hf1 O12 120.7(5) . 5_666 ?
O5 Hf1 O12 120.7(5) 6_565 5_666 ?
O9 Hf1 Hf2 138.4(4) . 6_565 ?
O9 Hf1 Hf2 138.4(4) . . ?
O9 Hf1 Hf5 78.4(5) . 5_666 ?
O9 Hf1 Hf5 78.4(5) . 2_656 ?
O9 Hf1 O2 168.0(8) . . ?
O9 Hf1 O10 126.6(9) . . ?
O9 Hf1 O12 61.4(8) . 5_666 ?
O10 Hf1 Hf2 84.9(6) . . ?
O10 Hf1 Hf2 84.9(6) . 6_565 ?
O10 Hf1 Hf5 141.9(4) . 2_656 ?
O10 Hf1 Hf5 141.9(4) . 5_666 ?
O12 Hf1 Hf2 88.1(4) 5_666 . ?
O12 Hf1 Hf2 88.1(4) 5_666 6_565 ?
O12 Hf1 Hf5 34.3(2) 5_666 2_656 ?
O12 Hf1 Hf5 34.3(2) 5_666 5_666 ?
O12 Hf1 O10 172.0(9) 5_666 . ?
C1 O1 Hf2 131.7(10) . . ?
C1 O1 Hf5 130.2(10) . . ?
Hf1 O2 Hf4 120.0(7) . . ?
Hf1 O2 Hf5 114.8(6) . 6_565 ?
Hf1 O2 Hf5 114.8(6) . . ?
HF4b O2 Hf5 107.2(6) . . ?
HF5b O3 Hf1 108.9(6) 2_656 . ?
HF2a O3 Hf2 105.7(5) . 2_656 ?
Hf1 O3 Hf2 107.7(5) . . ?
Hf1 O3 Hf2 115.9(6) . 2_656 ?
Hf1 O3 Hf5 113.2(5) . . ?
HF5b O3 Hf5 107.6(6) 2_656 . ?
C29 O4 Hf2 133.5(10) . . ?
C29 O4 Hf3 125.4(9) . . ?
C29 O4 Hf5 137.1(11) . . ?
HF2a O4 Hf3 101.1(4) . . ?
C16 O5 Hf1 150.6(12) . . ?
C9 O6 Hf3 137.7(13) . . ?
C3 O7 Hf2 139.8(10) . . ?
HF5b O7 Hf4 96.5(4) . . ?
HF3a O9 Hf1 121.1(11) 5_666 . ?
HF5b O12 Hf1 103.2(7) 6_565 5_666 ?
HF5b O12 Hf1 103.2(7) . 5_666 ?
HF2a O12 Hf1 110.5(6) 6_565 5_666 ?
HF3a O12 Hf1 114.4(9) . 5_666 ?
HF2a O12 Hf1 110.5(6) . 5_666 ?
HF3a O12 Hf2 109.5(7) . . ?
HF2a O12 Hf2 101.5(8) . 6_565 ?
HF3a O12 Hf2 109.5(7) . 6_565 ?
HF5b O12 Hf5 127.3(11) 6_565 . ?
O1 HF5b Hf1 119.2(4) . 5_666 ?
O1 HF2a Hf1 112.4(3) . . ?
O1 HF2a Hf2 74.2(3) . 2_656 ?
O1 HF2a Hf2 164.1(3) . 6_565 ?
O1 HF2a Hf3 124.7(3) . . ?
O1 HF5b Hf5 161.1(3) . 6_565 ?
O1 HF5b Hf5 72.7(3) . 2_656 ?
O1 HF5b O2 121.2(4) . . ?
O1 HF5b O3 71.2(4) . . ?
C3 O7 Hf4 125.8(10) . . ?
C3 O7 Hf5 135.4(10) . . ?
Hf1 O10 Hf4 110.0(9) . . ?
C48 O13 Hf4 137(3) . . ?
C1 N1 C24 119.9(10) . 2_656 ?
C1 N1 C24 119.9(10) . . ?
C24 N1 C24 120(2) 2_656 . ?
O1 HF2a O3 76.5(4) . 2_656 ?
O1 HF2a O4 85.1(5) . . ?
O1 HF5b O7 74.0(4) . . ?
O1 HF2a O12 135.9(5) . . ?
O1 C1 O1 127.7(17) 2_656 . ?
O1 C1 N1 116.1(8) . . ?
O1 C1 N1 116.1(8) 2_656 . ?
O2 HF2a Hf1 35.9(5) . . ?
C21 C2 C21 109(3) . 6_565 ?
O7 C3 C4 122.5(11) . . ?
O7 C3 C8 117.5(11) . . ?
O2 HF5b Hf1 97.4(4) . 5_666 ?
O2 HF2a Hf2 35.0(4) . 6_565 ?
C4 C3 C8 120.0 . . ?
C3 C4 C15 122.6(13) . . ?
C5 C4 C3 120.0 . . ?
C5 C4 C15 117.3(13) . . ?
C4 C5 C6 120.0 . . ?
C5 C6 C7 120.0 . . ?
C5 C6 C36 120.2(10) . . ?
C7 C6 C36 119.7(10) . . ?
C8 C7 C6 120.0 . . ?
C3 C8 C25 121.4(12) . . ?
C7 C8 C3 120.0 . . ?
C7 C8 C25 118.4(12) . . ?
O6 C9 C10 119.2(15) . . ?
O6 C9 C14 120.8(15) . . ?
C10 C9 C14 120.0 . . ?
C9 C10 C22 128.6(16) . . ?
C11 C10 C9 120.0 . . ?
C11 C10 C22 111.3(16) . . ?
C10 C11 C12 120.0 . . ?
C11 C12 C13 120.0 . . ?
C11 C12 C26 124.5(12) . . ?
C13 C12 C26 113.8(12) . . ?
C14 C13 C12 120.0 . . ?
C9 C14 C23 114(2) . . ?
C13 C14 C9 120.0 . . ?
C13 C14 C23 125(2) . . ?
C17 C15 C4 117.1(18) . . ?
C17 C16 O5 120.9(11) . . ?
C17 C16 C21 120.0 . . ?
C21 C16 O5 118.8(11) . . ?
C16 C17 C15 118.8(13) . . ?
O2 HF2a Hf2 93.0(5) . 2_656 ?
O2 HF2a Hf3 89.7(4) . . ?
O2 HF5b Hf5 46.0(3) . 6_565 ?
O2 HF5b Hf5 80.7(4) . 2_656 ?
O2 HF2a O1 145.3(5) . . ?
O2 HF5b O3 60.6(5) . . ?
O2 HF2a O3 112.3(6) . 2_656 ?
O2 HF2a O3 71.9(5) . . ?
O2 HF2a O4 126.2(6) . . ?
O2 HF4b O7 68.6(3) . . ?
O2 HF4b O7 68.6(3) . 6_565 ?
O2 HF5b O7 67.0(4) . . ?
O2 HF4b O10 64.5(6) . . ?
O2 HF2a O12 74.2(6) . . ?
O3 HF5b Hf1 38.4(3) 2_656 5_666 ?
O3 HF2a Hf1 95.5(4) 2_656 . ?
O3 HF2a Hf1 36.1(3) . . ?
O3 HF5b Hf1 95.0(4) . 5_666 ?
O3 HF2a Hf2 89.7(3) . 6_565 ?
O3 HF2a Hf2 89.7(3) 2_656 6_565 ?
O3 HF2a Hf2 36.7(3) 2_656 2_656 ?
O3 HF2a Hf2 37.5(3) . 2_656 ?
O3 HF2a Hf3 146.5(4) . . ?
O3 HF2a Hf3 88.1(3) 2_656 . ?
O3 HF5b Hf5 30.1(3) . 2_656 ?
O3 HF5b Hf5 90.1(3) . 6_565 ?
O3 HF5b Hf5 42.2(4) 2_656 2_656 ?
O3 HF5b Hf5 90.1(4) 2_656 6_565 ?
O3 HF5b O1 82.3(5) 2_656 . ?
O3 HF2a O1 79.1(4) . . ?
O3 HF5b O2 110.7(7) 2_656 . ?
O3 HF2a O3 74.3(5) . 2_656 ?
O3 HF5b O3 72.4(6) 2_656 . ?
O3 HF2a O4 161.4(5) . . ?
O3 HF5b O7 148.6(6) 2_656 . ?
O3 HF5b O12 80.3(8) 2_656 . ?
O3 HF2a O12 66.8(6) 2_656 . ?
O3 HF2a O12 111.7(6) . . ?
O4 HF2a Hf1 162.0(4) . . ?
O4 HF5b Hf1 102.5(4) . 5_666 ?
O4 HF3a Hf2 36.6(2) 6_565 6_565 ?
O4 HF3a Hf2 93.4(3) . 6_565 ?
O4 HF2a Hf2 127.9(4) . 2_656 ?
O4 HF2a Hf2 103.6(3) . 6_565 ?
O4 HF3a Hf2 36.6(2) . . ?
O4 HF3a Hf2 93.4(3) 6_565 . ?
O4 HF2a Hf3 42.3(3) . . ?
O4 HF5b Hf5 154.6(6) . 2_656 ?
O4 HF5b Hf5 106.6(4) . 6_565 ?
O4 HF5b O1 92.3(5) . . ?
O4 HF5b O2 124.7(8) . . ?
O4 HF5b O3 116.9(7) . 2_656 ?
O4 HF5b O3 160.4(5) . . ?
O4 HF2a O3 92.5(5) . 2_656 ?
O4 HF3a O4 129.2(5) . 6_565 ?
O4 HF5b O7 84.9(6) . . ?
O4 HF2a O12 73.4(5) . . ?
O4 HF5b O12 89.2(7) . . ?
O6 HF3a Hf2 109.2(4) . . ?
O6 HF3a Hf2 109.2(4) 6_565 6_565 ?
O6 HF3a Hf2 162.3(4) . 6_565 ?
O6 HF3a Hf2 162.3(4) 6_565 . ?
O6 HF3a O4 74.4(5) 6_565 6_565 ?
O6 HF3a O4 155.9(5) . 6_565 ?
O6 HF3a O4 155.9(5) 6_565 . ?
O6 HF3a O4 74.4(5) . . ?
O6 HF3a O6 81.7(8) 6_565 . ?
O6 HF3a O8 92.1(8) 6_565 . ?
O6 HF3a O8 92.1(8) . . ?
O6 HF3a O9 81.9(6) 6_565 5_666 ?
O6 HF3a O9 81.9(6) . 5_666 ?
O6 HF3a O12 126.8(5) . . ?
O6 HF3a O12 126.8(5) 6_565 . ?
O7 HF5b Hf1 164.1(3) . 5_666 ?
O7 HF2a Hf1 89.3(3) . . ?
O7 HF2a Hf2 134.5(5) . 2_656 ?
O7 HF2a Hf2 108.8(3) . 6_565 ?
O7 HF2a Hf3 105.3(5) . . ?
O7 HF5b Hf5 109.5(4) . 2_656 ?
O7 HF5b Hf5 105.8(3) . 6_565 ?
O7 HF2a O1 84.4(5) . . ?
O7 HF2a O2 82.2(5) . . ?
O7 HF2a O3 99.8(6) . . ?
O7 HF2a O3 160.7(5) . 2_656 ?
O7 HF5b O3 80.5(5) . . ?
O7 HF2a O4 88.5(5) . . ?
O7 HF4b O7 134.4(5) . 6_565 ?
O7 HF2a O12 131.5(7) . . ?
O8 HF3a Hf2 101.2(7) . . ?
O8 HF3a Hf2 101.2(7) . 6_565 ?
O8 HF3a O4 91.5(5) . . ?
O8 HF3a O4 91.5(5) . 6_565 ?
O8 HF3a O9 172.0(10) . 5_666 ?
O8 HF3a O12 124.9(10) . . ?
O9 HF3a Hf2 85.8(5) 5_666 6_565 ?
O9 HF3a Hf2 85.8(5) 5_666 . ?
O9 HF3a O4 91.9(4) 5_666 6_565 ?
O9 HF3a O4 91.9(4) 5_666 . ?
O9 HF3a O12 63.1(8) 5_666 . ?
O10 HF4b O7 87.8(4) . 6_565 ?
O10 HF4b O7 87.8(4) . . ?
O11 HF4b O2 131.2(17) . . ?
O11 HF4b O7 98.1(7) . 6_565 ?
O11 HF4b O7 98.1(7) . . ?
O11 HF4b O10 164.3(17) . . ?
O12 HF5b Hf1 42.5(6) . 5_666 ?
C16 C17 C18 120.0 . . ?
C18 C17 C15 121.2(13) . . ?
C19 C18 C17 120.0 . . ?
C18 C19 C20 120.0 . . ?
C18 C19 C37 120.3(13) . . ?
C20 C19 C37 119.0(13) . . ?
C19 C20 C21 120.0 . . ?
C16 C21 C2 120.5(17) . . ?
C20 C21 C2 119.4(17) . . ?
C20 C21 C16 120.0 . . ?
C30 C22 C10 105.5(17) . . ?
C14 C23 C14 107(3) . 6_565 ?
C8 C25 C34 110.9(18) . . ?
C44 C26 C12 111.0(15) . . ?
C45 C26 C12 112.1(15) . . ?
C45 C26 C44 107.3(15) . . ?
C45 C26 C47 107.8(16) . . ?
C47 C26 C12 111.1(15) . . ?
C47 C26 C44 107.4(16) . . ?
C27 C28 C32 111.2(19) . . ?
C27 C28 C35 105.3(15) . . ?
C35 C28 C32 114(2) . . ?
C39 C28 C27 106.0(16) . . ?
C39 C28 C32 113.9(19) . . ?
C39 C28 C35 105.4(15) . . ?
O4 C29 C30 121.7(12) . . ?
O4 C29 C34 118.3(12) . . ?
C30 C29 C34 120.0 . . ?
C29 C30 C22 120.8(14) . . ?
C29 C30 C31 120.0 . . ?
C31 C30 C22 119.0(14) . . ?
C32 C31 C30 120.0 . . ?
C31 C32 C28 119.6(12) . . ?
C33 C32 C28 120.3(12) . . ?
C33 C32 C31 120.0 . . ?
C32 C33 C34 120.0 . . ?
C29 C34 C25 122.4(12) . . ?
C33 C34 C25 117.4(12) . . ?
C33 C34 C29 120.0 . . ?
C42 C36 C6 115.3(14) . . ?
C43 C36 C6 113.7(14) . . ?
C43 C36 C42 103.4(14) . . ?
C46 C36 C6 115.0(13) . . ?
C46 C36 C42 104.5(15) . . ?
C46 C36 C43 103.5(15) . . ?
C38 C37 C19 116(2) . . ?
C40 C37 C19 116(2) . . ?
C40 C37 C38 106.2(18) . . ?
C40 C37 C41 103.4(18) . . ?
C41 C37 C19 109(2) . . ?
C41 C37 C38 103.5(17) . . ?
O12 HF2a Hf1 95.1(4) . . ?
O12 HF2a Hf2 89.2(5) . 2_656 ?
O12 HF3a Hf2 35.5(3) . . ?
O12 HF2a Hf2 39.2(4) . 6_565 ?
O12 HF3a Hf2 35.5(3) . 6_565 ?
O12 HF2a Hf3 35.0(5) . . ?
O12 HF5b Hf5 98.7(7) . 2_656 ?
O12 HF5b Hf5 26.4(6) . 6_565 ?
O12 HF5b O1 161.2(8) . . ?
O12 HF5b O2 72.2(7) . . ?
O12 HF5b O3 110.0(7) . . ?
O12 HF3a O4 68.5(3) . 6_565 ?
O12 HF3a O4 68.5(3) . . ?
O12 HF5b O7 124.8(8) . . ?
O13 HF4b O2 123.2(8) 6_565 . ?
O13 HF4b O2 123.2(8) . . ?
O13 HF4b O7 68.9(9) . 6_565 ?
O13 HF4b O7 68.9(9) 6_565 . ?
O13 HF4b O7 152.6(8) 6_565 6_565 ?
O13 HF4b O7 152.6(8) . . ?
O13 HF4b O10 78.0(9) 6_565 . ?
O13 HF4b O10 78.0(9) . . ?
O13 HF4b O11 90.6(14) 6_565 . ?
O13 HF4b O11 90.6(14) . . ?
O13 HF4b O13 85.2(16) . 6_565 ?

loop_
_geom_bond_atom_site_label_1
_geom_bond_atom_site_label_2
_geom_bond_distance
_geom_bond_site_symmetry_2
_geom_bond_publ_flag
HF5b Hf1 3.271(6) 5_666 ?
Hf1 Hf2 3.4764(16) . ?
HF2a Hf2 3.472(3) 2_656 ?
Hf1 Hf2 3.4764(16) 6_565 ?
HF2a Hf2 3.422(3) 6_565 ?
HF3a Hf2 3.5847(19) 6_565 ?
HF2a Hf3 3.5847(19) . ?
Hf1 Hf5 3.271(6) 5_666 ?
HF5b Hf5 3.543(16) 2_656 ?
Hf1 Hf5 3.271(6) 2_656 ?
HF5b Hf5 3.394(12) 6_565 ?
HF5b O1 2.220(11) . ?
HF2a O1 2.169(9) . ?
HF5b O2 2.443(12) . ?
HF2a O2 2.089(9) . ?
HF4b O2 2.200(17) . ?
Hf1 O2 2.165(17) . ?
HF2a O3 2.197(13) 2_656 ?
HF5b O3 1.867(15) 2_656 ?
HF2a O3 2.158(13) . ?
Hf1 O3 2.148(10) . ?
Hf1 O3 2.148(10) 6_565 ?
HF5b O3 2.499(14) . ?
HF3a O4 2.459(11) . ?
HF2a O4 2.177(11) . ?
HF3a O4 2.459(11) 6_565 ?
HF5b O4 1.840(12) . ?
Hf1 O5 1.969(11) 6_565 ?
Hf1 O5 1.969(11) . ?
HF3a O6 2.059(16) . ?
HF3a O6 2.059(16) 6_565 ?
HF4b O7 2.563(12) 6_565 ?
HF4b O7 2.563(12) . ?
HF2a O7 2.022(11) . ?
HF5b O7 2.450(13) . ?
HF3a O8 2.06(2) . ?
Hf1 O9 2.155(19) . ?
HF3a O9 2.14(2) 5_666 ?
HF4b O10 2.32(3) . ?
Hf1 O10 2.30(3) . ?
HF4b O11 2.04(5) . ?
HF5b O12 1.894(10) . ?
Hf1 O12 2.27(2) 5_666 ?
HF3a O12 2.18(2) . ?
HF2a O12 2.209(13) . ?
HF4b O13 2.04(3) 6_565 ?
HF4b O13 2.04(3) . ?
O1 C1 1.281(13) . ?
O2 Hf2 2.089(9) 6_565 ?
O2 Hf5 2.443(12) 6_565 ?
O3 Hf2 2.197(13) 2_656 ?
O3 Hf5 1.867(15) 2_656 ?
O4 C29 1.379(14) . ?
O5 C16 1.472(16) . ?
O6 C9 1.375(19) . ?
O7 C3 1.376(14) . ?
O9 Hf3 2.14(2) 5_666 ?
O12 Hf1 2.27(2) 5_666 ?
O12 Hf2 2.210(13) 6_565 ?
O12 Hf5 1.894(10) 6_565 ?
O13 C48 1.25(5) . ?
N1 C1 1.37(3) . ?
N1 C24 1.47(2) . ?
N1 C24 1.47(2) 2_656 ?
C1 O1 1.281(13) 2_656 ?
C2 C21 1.55(2) . ?
C2 C21 1.55(3) 6_565 ?
C3 C4 1.3900 . ?
C3 C8 1.3900 . ?
C4 C5 1.3900 . ?
C4 C15 1.56(2) . ?
C5 C6 1.3900 . ?
C6 C7 1.3900 . ?
C6 C36 1.47(2) . ?
C7 C8 1.3900 . ?
C8 C25 1.46(3) . ?
C9 C10 1.3900 . ?
C9 C14 1.3900 . ?
C10 C11 1.3900 . ?
C10 C22 1.56(3) . ?
C11 C12 1.3900 . ?
C12 C13 1.3900 . ?
C12 C26 1.47(3) . ?
C13 C14 1.3900 . ?
C14 C23 1.60(2) . ?
C15 C17 1.51(3) . ?
C16 C17 1.3900 . ?
C16 C21 1.3900 . ?
C17 C18 1.3900 . ?
C18 C19 1.3900 . ?
C19 C20 1.3900 . ?
C19 C37 1.48(3) . ?
C20 C21 1.3900 . ?
C22 C30 1.47(3) . ?
C23 C14 1.60(3) 6_565 ?
C25 C34 1.55(3) . ?
C26 C44 1.462(13) . ?
C26 C45 1.458(13) . ?
C26 C47 1.458(14) . ?
C27 C28 1.43(2) . ?
C28 C32 1.56(2) . ?
C28 C35 1.43(2) . ?
C28 C39 1.42(2) . ?
C29 C30 1.3900 . ?
C29 C34 1.3900 . ?
C30 C31 1.3900 . ?
C31 C32 1.3900 . ?
C32 C33 1.3900 . ?
C33 C34 1.3900 . ?
C36 C42 1.467(13) . ?
C36 C43 1.463(13) . ?
C36 C46 1.460(13) . ?
C37 C38 1.37(2) . ?
C37 C40 1.35(2) . ?
C37 C41 1.37(2) . ?
